data_7055817
loop_
_publ_author_name
'Udalova, Liubov I.'
'Adonin, Sergey A.'
'Abramov, Pavel A.'
'Korolkov, Ilya V.'
'Yunoshev, Alexander S.'
'Plyusnin, Pavel E.'
'Sokolov, Maxim N.'

_publ_section_title
;
 Complexes of non-lacunary Keggin- and Dawson-type polyoxometalates with
 Pb(ii): formation of 1D coordination polymers with different bonding
 modes
;
_journal_issue 12
_journal_name_full 'New J. Chem.'
_journal_page_first 9981
_journal_paper_doi 10.1039/C6NJ02155G
_journal_volume 40
_journal_year 2016
_chemical_formula_structural Pb3[P2W18O62]*14.5HCON(CH3)2*1.3H2O
_chemical_formula_sum 'C43.5 H104.1 N14.5 O77.8 P2 Pb3 W18'
_chemical_formula_weight 6068.12
_space_group_crystal_system orthorhombic
_space_group_IT_number 62
_space_group_name_Hall '-P 2ac 2n'
_space_group_name_H-M_alt 'P n m a'
_symmetry_space_group_name_Hall '-P 2ac 2n'
_symmetry_space_group_name_H-M 'P n m a'
_atom_sites_solution_hydrogens geom
_atom_sites_solution_primary direct
_atom_sites_solution_secondary difmap
_audit_creation_method SHELXL-2014/7
_audit_update_record
;
2016-06-20 deposited with the CCDC.
2016-10-10 downloaded from the CCDC.
;
_cell_angle_alpha 90
_cell_angle_beta 90
_cell_angle_gamma 90
_cell_formula_units_Z 4
_cell_length_a 27.4927(6)
_cell_length_b 17.8801(6)
_cell_length_c 25.0895(6)
_cell_measurement_reflns_used 14838
_cell_measurement_temperature 130(2)
_cell_measurement_theta_max 29.3170
_cell_measurement_theta_min 3.5690
_cell_volume 12333.3(6)
_computing_cell_refinement 'CrysAlisPro 1.171.38.41 (Rigaku OD, 2015)'
_computing_data_collection 'CrysAlisPro 1.171.38.41 (Rigaku OD, 2015)'
_computing_data_reduction 'CrysAlisPro 1.171.38.41 (Rigaku OD, 2015)'
_computing_molecular_graphics 'ShelXle (H\"ubschle, 2011)'
_computing_publication_material 'CIFTAB-2014 (Sheldrick, 2014)'
_computing_structure_refinement 'SHELXL-2014 (Sheldrick, 2014)'
_computing_structure_solution 'SHELXS-2014 (Sheldrick, 2014)'
_diffrn_ambient_temperature 130(2)
_diffrn_detector 'CCD plate'
_diffrn_detector_area_resol_mean 10.6168
_diffrn_detector_type AtlasS2
_diffrn_measured_fraction_theta_full 0.996
_diffrn_measured_fraction_theta_max 0.996
_diffrn_measurement_device 'four-circle diffractometer'
_diffrn_measurement_device_type 'New Xcalibur, AtlasS2'
_diffrn_measurement_method '\w scans'
_diffrn_radiation_monochromator graphite
_diffrn_radiation_probe x-ray
_diffrn_radiation_source 'fine-focus sealed tube'
_diffrn_radiation_type MoK\a
_diffrn_radiation_wavelength 0.71073
_diffrn_reflns_av_R_equivalents 0.0459
_diffrn_reflns_av_unetI/netI 0.0495
_diffrn_reflns_Laue_measured_fraction_full 0.996
_diffrn_reflns_Laue_measured_fraction_max 0.996
_diffrn_reflns_limit_h_max 34
_diffrn_reflns_limit_h_min -25
_diffrn_reflns_limit_k_max 22
_diffrn_reflns_limit_k_min -15
_diffrn_reflns_limit_l_max 22
_diffrn_reflns_limit_l_min -31
_diffrn_reflns_number 40347
_diffrn_reflns_point_group_measured_fraction_full 0.996
_diffrn_reflns_point_group_measured_fraction_max 0.996
_diffrn_reflns_theta_full 25.242
_diffrn_reflns_theta_max 26.373
_diffrn_reflns_theta_min 3.285
_diffrn_source 'sealed X-ray tube'
_exptl_absorpt_coefficient_mu 20.909
_exptl_absorpt_correction_T_max 1.00000
_exptl_absorpt_correction_T_min 0.20137
_exptl_absorpt_correction_type multi-scan
_exptl_absorpt_process_details
;
CrysAlisPro 1.171.38.41 (Rigaku Oxford Diffraction, 2015)
Empirical absorption correction using spherical harmonics,
implemented in SCALE3 ABSPACK scaling algorithm.
;
_exptl_crystal_colour colorless
_exptl_crystal_density_diffrn 3.268
_exptl_crystal_description plate
_exptl_crystal_F_000 10788
_exptl_crystal_size_max 0.120
_exptl_crystal_size_mid 0.120
_exptl_crystal_size_min 0.040
_refine_diff_density_max 2.469
_refine_diff_density_min -2.962
_refine_diff_density_rms 0.323
_refine_ls_extinction_method none
_refine_ls_goodness_of_fit_ref 1.102
_refine_ls_hydrogen_treatment constr
_refine_ls_matrix_type full
_refine_ls_number_parameters 646
_refine_ls_number_reflns 12988
_refine_ls_number_restraints 9
_refine_ls_restrained_S_all 1.102
_refine_ls_R_factor_all 0.0680
_refine_ls_R_factor_gt 0.0475
_refine_ls_shift/su_max 0.001
_refine_ls_shift/su_mean 0.000
_refine_ls_structure_factor_coef Fsqd
_refine_ls_weighting_details 'w=1/[\s^2^(Fo^2^)+(0.0307P)^2^+280.2498P] where P=(Fo^2^+2Fc^2^)/3'
_refine_ls_weighting_scheme calc
_refine_ls_wR_factor_gt 0.0999
_refine_ls_wR_factor_ref 0.1102
_reflns_Friedel_coverage 0.000
_reflns_number_gt 10172
_reflns_number_total 12988
_reflns_threshold_expression >2\s(I)
_cod_data_source_file c6nj02155g2.cif
_cod_data_source_block 1_a
_cod_depositor_comments 'Adding full bibliography for 7055816--7055817.cif.'
_cod_original_formula_sum 'C43.50 H104.10 N14.50 O77.80 P2 Pb3 W18'
_cod_database_code 7055817
_shelx_shelxl_version_number 2014/7
_shelx_space_group_comment
;
The symmetry employed for this shelxl refinement is uniquely defined
by the following loop, which should always be used as a source of
symmetry information in preference to the above space-group names.
They are only intended as comments.
;
_shelx_estimated_absorpt_t_min 0.188
_shelx_estimated_absorpt_t_max 0.488

loop_
_space_group_symop_operation_xyz
'x, y, z'
'-x+1/2, -y, z+1/2'
'-x, y+1/2, -z'
'x+1/2, -y+1/2, -z+1/2'
'-x, -y, -z'
'x-1/2, y, -z-1/2'
'x, -y-1/2, z'
'-x-1/2, y-1/2, z-1/2'

loop_
_atom_site_label
_atom_site_type_symbol
_atom_site_fract_x
_atom_site_fract_y
_atom_site_fract_z
_atom_site_U_iso_or_equiv
_atom_site_adp_type
_atom_site_occupancy
_atom_site_site_symmetry_order
_atom_site_calc_flag
_atom_site_refinement_flags_posn
_atom_site_refinement_flags_adp
_atom_site_refinement_flags_occupancy
_atom_site_disorder_assembly
_atom_site_disorder_group
C1 C 0.5688(13) 0.2500 0.8042(13) 0.093(11) Uiso 1 2 d S . P . .
H1A H 0.6040 0.2500 0.7980 0.139 Uiso 1 2 calc R U P . .
H1B H 0.5598 0.2948 0.8245 0.139 Uiso 0.5 1 calc R U P . .
H1C H 0.5598 0.2052 0.8245 0.139 Uiso 0.5 1 calc R U P . .
C66 C 0.6809(8) 0.7500 0.5493(8) 0.039(5) Uiso 1 2 d S . P . .
H52A H 0.6571 0.7500 0.5768 0.047 Uiso 1 2 calc R U P . .
C3 C 0.5693(12) 0.2500 0.7063(13) 0.089(10) Uiso 1 2 d S . P . .
H3A H 0.6042 0.2500 0.7141 0.134 Uiso 1 2 calc R U P . .
H3B H 0.5611 0.2052 0.6856 0.134 Uiso 0.5 1 calc R U P . .
H3C H 0.5611 0.2948 0.6856 0.134 Uiso 0.5 1 calc R U P . .
C4 C 0.4958(11) 0.2500 0.7528(12) 0.071(8) Uiso 1 2 d S . P . .
H4A H 0.4800 0.2500 0.7865 0.085 Uiso 1 2 calc R U P . .
C8 C 0.6141(8) 0.7500 0.4873(8) 0.041(5) Uiso 1 2 d S . P . .
H8A H 0.6104 0.7500 0.4484 0.061 Uiso 1 2 calc R U P . .
H8B H 0.5986 0.7052 0.5021 0.061 Uiso 0.5 1 calc R U P . .
H8C H 0.5986 0.7948 0.5021 0.061 Uiso 0.5 1 calc R U P . .
C55 C 0.4443(15) 0.144(2) 0.6252(15) 0.145(13) Uiso 1 1 d . . . . .
N8 N 0.4167(10) 0.1468(17) 0.8787(11) 0.050(7) Uiso 0.5 1 d . . P . .
C12 C 0.6147(12) 0.2500 0.5628(14) 0.022(8) Uiso 0.5 2 d S . P . .
H12A H 0.6001 0.2500 0.5971 0.026 Uiso 0.5 2 calc R U P . .
C14 C 0.7448(7) 0.4726(12) 0.6601(10) 0.077(7) Uani 1 1 d . . . . .
C23 C 0.5991(12) 0.2500 0.4686(12) 0.017(7) Uiso 0.5 2 d S . P . .
H23A H 0.5701 0.2500 0.4458 0.026 Uiso 0.5 2 calc R U P . .
H23B H 0.6185 0.2948 0.4612 0.026 Uiso 0.25 1 calc R U P . .
H23C H 0.6185 0.2052 0.4612 0.026 Uiso 0.25 1 calc R U P . .
O2W O 0.6784(16) 0.7500 1.0061(16) 0.079(12) Uiso 0.5 2 d S . P . .
C32 C 0.8631(12) 0.487(2) 0.4558(13) 0.051(9) Uiso 0.5 1 d . . P . .
H32A H 0.8280 0.4946 0.4599 0.076 Uiso 0.5 1 calc R U P A 3
H32B H 0.8728 0.5005 0.4194 0.076 Uiso 0.5 1 calc R U P A 3
H32C H 0.8712 0.4348 0.4626 0.076 Uiso 0.5 1 calc R U P A 3
C33A C 0.3028(16) 0.141(3) 0.6822(17) 0.076(12) Uiso 0.5 1 d D . P D .
C34 C 0.7011(14) 0.7500 0.4598(15) 0.104(12) Uiso 1 2 d S . P . .
H34A H 0.6850 0.7500 0.4250 0.156 Uiso 1 2 calc R U P . .
H34B H 0.7214 0.7948 0.4632 0.156 Uiso 0.5 1 calc R U P . .
H34C H 0.7214 0.7052 0.4632 0.156 Uiso 0.5 1 calc R U P . .
N2 N 0.5434(7) 0.2500 0.7534(7) 0.041(4) Uiso 1 2 d S . P . .
N4 N 0.6653(6) 0.7500 0.5008(7) 0.038(4) Uiso 1 2 d S . P . .
O36 O 0.4525(3) 0.6310(5) 0.8876(3) 0.025(2) Uani 1 1 d . . . . .
O1A O 0.8259(6) 0.5708(9) 0.5364(6) 0.094(6) Uani 1 1 d . . . . .
O3 O 0.4667(3) 0.6313(5) 0.6151(3) 0.027(2) Uani 1 1 d . . . . .
O4 O 0.5435(3) 0.5451(5) 0.6431(3) 0.025(2) Uani 1 1 d . . . . .
O5 O 0.4415(3) 0.5448(5) 0.6982(3) 0.0214(19) Uani 1 1 d . . . . .
O6 O 0.3713(3) 0.6257(5) 0.6472(3) 0.029(2) Uani 1 1 d . . . . .
O7 O 0.4361(3) 0.5445(5) 0.8017(3) 0.027(2) Uani 1 1 d . . . . .
O8 O 0.5312(3) 0.5450(5) 0.8717(3) 0.024(2) Uani 1 1 d . . . . .
O9 O 0.3606(3) 0.6268(5) 0.8437(3) 0.028(2) Uani 1 1 d . . . . .
O10 O 0.4157(4) 0.4086(6) 0.7489(4) 0.040(3) Uani 1 1 d . . . . .
N10 N 0.5855(11) 0.2500 0.5198(12) 0.029(7) Uiso 0.5 2 d S . P . .
O11 O 0.5957(4) 0.4108(6) 0.6490(4) 0.048(3) Uani 1 1 d . . . . .
O011 O 0.5073(3) 0.6645(5) 0.7038(3) 0.0210(19) Uani 1 1 d . . . . .
O13 O 0.5830(4) 0.4090(6) 0.8703(4) 0.040(3) Uani 1 1 d . . . . .
O14 O 0.5269(4) 0.6312(6) 0.9627(3) 0.035(2) Uani 1 1 d . . . . .
O15 O 0.5110(4) 0.7500 0.8983(5) 0.024(3) Uiso 1 2 d S . P . .
O015 O 0.5318(3) 0.5515(5) 0.7560(3) 0.0185(18) Uani 1 1 d . . . . .
O16 O 0.6858(3) 0.6266(6) 0.8758(4) 0.040(3) Uani 1 1 d . . . . .
O016 O 0.5022(3) 0.6639(5) 0.8049(3) 0.023(2) Uani 1 1 d . . . . .
O17 O 0.5864(3) 0.6646(5) 0.8747(3) 0.026(2) Uani 1 1 d . . . . .
O18 O 0.6489(4) 0.7500 0.8251(5) 0.026(3) Uiso 1 2 d S . P . .
O19 O 0.6165(3) 0.5461(5) 0.8250(4) 0.029(2) Uani 1 1 d . . . . .
O20 O 0.6756(3) 0.6315(6) 0.7657(4) 0.030(2) Uani 1 1 d . . . . .
O1W O 0.6300(16) 0.7500 0.9876(16) 0.082(12) Uiso 0.5 2 d S . P . .
O21 O 0.6545(4) 0.7500 0.7042(4) 0.022(3) Uiso 1 2 d S . P . .
O22 O 0.6230(3) 0.5453(5) 0.7001(4) 0.030(2) Uani 1 1 d . . . . .
O23 O 0.5845(3) 0.6654(5) 0.7590(3) 0.023(2) Uani 1 1 d . . . . .
O24 O 0.5980(3) 0.6636(5) 0.6458(3) 0.026(2) Uani 1 1 d . . . . .
O25 O 0.5501(3) 0.6258(6) 0.5513(4) 0.035(2) Uani 1 1 d . . . . .
O26 O 0.5284(4) 0.7500 0.6109(4) 0.023(3) Uiso 1 2 d S . P . .
O27 O 0.4108(3) 0.6623(5) 0.7483(3) 0.024(2) Uani 1 1 d . . . . .
O28 O 0.4191(4) 0.7500 0.8323(4) 0.019(3) Uiso 1 2 d S . P . .
O29 O 0.4277(4) 0.7500 0.6661(4) 0.023(3) Uiso 1 2 d S . P . .
O32 O 0.7249(5) 0.7500 0.5634(6) 0.043(4) Uiso 1 2 d S . P F .
O33 O 0.6969(3) 0.6274(6) 0.6582(4) 0.039(3) Uani 1 1 d . . . . .
O34A O 0.7783(7) 0.5151(13) 0.6528(9) 0.035(5) Uiso 0.5 1 d . . P F .
O34B O 0.7754(10) 0.5029(17) 0.6292(12) 0.061(8) Uiso 0.5 1 d . . P F .
O35 O 0.7123(6) 0.5782(10) 0.5448(6) 0.092(5) Uani 1 1 d . . . . .
O37 O 0.4698(6) 0.2500 0.7135(7) 0.061(5) Uiso 1 2 d S . P D .
O40 O 0.6587(12) 0.2500 0.5600(13) 0.055(9) Uiso 0.5 2 d S . P . .
O3W O 0.720(2) 0.7500 0.985(2) 0.064(17) Uiso 0.3 2 d S . P . .
O41 O 0.3037(13) 0.172(2) 0.7404(14) 0.104(11) Uiso 0.5 1 d . . P D .
C47 C 0.537(3) 0.2500 0.530(4) 0.14(4) Uiso 0.5 2 d S . P . .
H47A H 0.5321 0.2500 0.5686 0.216 Uiso 0.5 2 calc R U P . .
H47B H 0.5225 0.2948 0.5144 0.216 Uiso 0.25 1 calc R U P . .
H47C H 0.5225 0.2052 0.5144 0.216 Uiso 0.25 1 calc R U P . .
N9 N 0.2691(15) 0.067(2) 0.6815(16) 0.094(12) Uiso 0.5 1 d D . P . .
P1 P 0.53173(10) 0.63952(18) 0.75615(11) 0.0132(6) Uiso 1 1 d . . . . .
W1 W 0.42639(2) 0.64483(3) 0.67571(2) 0.02180(13) Uani 1 1 d . . . . .
W2 W 0.53607(2) 0.64493(3) 0.61602(2) 0.02175(12) Uani 1 1 d . . . . .
W3 W 0.41884(2) 0.64499(3) 0.82180(2) 0.01822(12) Uani 1 1 d . . . . .
W4 W 0.52109(2) 0.64544(3) 0.89569(2) 0.02199(12) Uani 1 1 d . . . . .
W5 W 0.46056(2) 0.47484(3) 0.75129(2) 0.02252(13) Uani 0.9 1 d . . P B .
W6 W 0.64694(2) 0.64536(3) 0.69736(2) 0.02535(13) Uani 1 1 d . . . . .
W7 W 0.57052(2) 0.47508(4) 0.69128(2) 0.02382(14) Uani 0.9 1 d . . P B .
W8 W 0.56357(2) 0.47476(3) 0.82568(2) 0.02300(14) Uani 0.9 1 d . . P B .
W9 W 0.64095(2) 0.64505(3) 0.83109(2) 0.02470(13) Uani 1 1 d . . . . .
Pb1 Pb 0.77621(2) 0.63938(3) 0.60264(2) 0.02715(13) Uani 1 1 d . . . . .
Pb2 Pb 0.38146(4) 0.22668(7) 0.71559(4) 0.0413(3) Uani 0.5 1 d . . P . .
C36 C 0.4592(14) 0.187(2) 0.9012(16) 0.070(11) Uiso 0.5 1 d . . P . .
H36A H 0.4735 0.1570 0.9300 0.106 Uiso 0.5 1 calc R U P . .
H36B H 0.4835 0.1948 0.8732 0.106 Uiso 0.5 1 calc R U P . .
H36C H 0.4488 0.2354 0.9154 0.106 Uiso 0.5 1 calc R U P . .
C37 C 0.4069(14) 0.074(2) 0.8961(15) 0.064(10) Uiso 0.5 1 d . . P . .
C38 C 0.3903(14) 0.178(2) 0.8375(15) 0.062(10) Uiso 0.5 1 d . . P . .
H38A H 0.3666 0.1488 0.8192 0.074 Uiso 0.5 1 calc R U P . .
O2A O 0.3983(8) 0.2500 0.8232(9) 0.086(6) Uiso 1 2 d S . P . .
O1B O 0.5871(4) 0.4339(6) 0.7590(4) 0.036(2) Uiso 1 1 d . . . B 1
O2B O 0.5079(4) 0.4328(7) 0.7020(4) 0.042(3) Uiso 1 1 d . . . B 1
O3B O 0.5008(3) 0.4337(6) 0.8065(4) 0.033(2) Uiso 1 1 d . . . B 1
W1X W 0.4970(3) 0.4781(5) 0.8295(3) 0.058(2) Uiso 0.1 1 d . . P B 2
W2X W 0.6066(4) 0.4793(6) 0.7699(4) 0.073(2) Uiso 0.1 1 d . . P B 2
W3X W 0.5051(4) 0.4725(7) 0.6940(4) 0.074(3) Uiso 0.1 1 d . . P B 2
C31A C 0.9344(8) 0.5318(14) 0.4934(9) 0.086(7) Uiso 0.5 1 d . . P C 3
H31A H 0.9458 0.5000 0.4641 0.128 Uiso 0.5 1 calc R U P C 3
H31B H 0.9473 0.5825 0.4889 0.128 Uiso 0.5 1 calc R U P C 3
H31C H 0.9456 0.5113 0.5274 0.128 Uiso 0.5 1 calc R U P C 3
N1A N 0.8885(8) 0.5340(14) 0.4930(8) 0.030(5) Uiso 0.5 1 d . . P C 3
C1A C 0.8618(10) 0.5728(18) 0.5280(11) 0.031(6) Uiso 0.5 1 d . . P C 3
H1A1 H 0.8796 0.6082 0.5483 0.037 Uiso 0.5 1 calc R U P C 3
C31B C 0.9344(8) 0.5318(14) 0.4934(9) 0.086(7) Uiso 0.5 1 d . . P C 4
H31D H 0.9632 0.5017 0.4850 0.128 Uiso 0.5 1 calc R U P C 4
H31E H 0.9130 0.5340 0.4621 0.128 Uiso 0.5 1 calc R U P C 4
H31F H 0.9445 0.5826 0.5031 0.128 Uiso 0.5 1 calc R U P C 4
N1B N 0.9038(9) 0.4921(16) 0.5454(10) 0.042(6) Uiso 0.5 1 d . . P C 4
C1B C 0.8615(12) 0.521(2) 0.5669(13) 0.047(8) Uiso 0.5 1 d . . P C 4
H1BA H 0.8541 0.5097 0.6030 0.057 Uiso 0.5 1 calc R U P C 4
C2B C 0.9361(13) 0.445(2) 0.5775(14) 0.052(9) Uiso 0.5 1 d . . P C 4
O39 O 0.3834(8) 0.1748(13) 0.6462(8) 0.046(5) Uiso 0.5 1 d . . P D 5
N11 N 0.4189(11) 0.0917(19) 0.5947(12) 0.055(8) Uiso 0.5 1 d . . P D 5
C52 C 0.3747(18) 0.060(3) 0.574(2) 0.096(16) Uiso 0.5 1 d . . P D 5
H52B H 0.3824 0.0174 0.5515 0.144 Uiso 0.5 1 calc R U P D 5
H52C H 0.3543 0.0436 0.6041 0.144 Uiso 0.5 1 calc R U P D 5
H52D H 0.3572 0.0980 0.5536 0.144 Uiso 0.5 1 calc R U P D 5
C45 C 0.4616(13) 0.052(2) 0.5752(14) 0.048(9) Uiso 0.5 1 d . . P D 5
H45A H 0.4515 0.0114 0.5519 0.073 Uiso 0.5 1 calc R U P D 5
H45B H 0.4822 0.0872 0.5551 0.073 Uiso 0.5 1 calc R U P D 5
H45C H 0.4800 0.0323 0.6054 0.073 Uiso 0.5 1 calc R U P D 5
O38 O 0.4124(8) 0.1478(12) 0.6358(7) 0.031(4) Uiso 0.5 1 d . . P D 6
N7 N 0.4627(11) 0.095(2) 0.5818(12) 0.049(8) Uiso 0.5 1 d . . P D 6
C39 C 0.4219(17) 0.037(3) 0.5633(18) 0.080(13) Uiso 0.5 1 d . . P D 6
H39A H 0.3909 0.0506 0.5801 0.120 Uiso 0.5 1 calc R U P D 6
H39B H 0.4185 0.0395 0.5245 0.120 Uiso 0.5 1 calc R U P D 6
H39C H 0.4312 -0.0134 0.5740 0.120 Uiso 0.5 1 calc R U P D 6
C41 C 0.5059(17) 0.079(3) 0.5600(18) 0.087(14) Uiso 0.5 1 d . . P D 6
H41A H 0.5018 0.0422 0.5316 0.130 Uiso 0.5 1 calc R U P D 6
H41B H 0.5199 0.1252 0.5451 0.130 Uiso 0.5 1 calc R U P D 6
H41C H 0.5278 0.0592 0.5874 0.130 Uiso 0.5 1 calc R U P D 6
C28A C 0.6499(19) 0.482(3) 0.547(2) 0.122(19) Uiso 0.6 1 d . . P E 7
H28A H 0.6555 0.5267 0.5688 0.183 Uiso 0.6 1 calc R U P E 7
H28B H 0.6196 0.4871 0.5272 0.183 Uiso 0.6 1 calc R U P E 7
H28C H 0.6475 0.4381 0.5710 0.183 Uiso 0.6 1 calc R U P E 7
C35B C 0.7017(18) 0.414(3) 0.4694(19) 0.230(17) Uani 1 1 d . U . E 7
H35A H 0.7330 0.4270 0.4529 0.345 Uiso 1 1 calc R U . E 7
H35B H 0.7041 0.3646 0.4859 0.345 Uiso 1 1 calc R U . E 7
H35C H 0.6762 0.4137 0.4422 0.345 Uiso 1 1 calc R U . E 7
N21A N 0.6894(10) 0.4715(16) 0.5114(11) 0.126(8) Uiso 0.6 1 d . . P E 7
N6A N 0.7426(10) 0.4009(16) 0.6638(10) 0.122(8) Uiso 0.5 1 d . . P F 8
C49 C 0.8004(19) 0.365(3) 0.680(2) 0.100(16) Uiso 0.5 1 d . . P F 8
H49A H 0.7985 0.3099 0.6828 0.150 Uiso 0.5 1 calc R U P F 8
H49B H 0.8238 0.3781 0.6522 0.150 Uiso 0.5 1 calc R U P F 8
H49C H 0.8112 0.3854 0.7142 0.150 Uiso 0.5 1 calc R U P F 8
C30B C 0.7064(16) 0.348(3) 0.6700(17) 0.065(11) Uiso 0.5 1 d . . P F 8
H30A H 0.7210 0.2981 0.6709 0.097 Uiso 0.5 1 calc R U P F 8
H30B H 0.6890 0.3575 0.7034 0.097 Uiso 0.5 1 calc R U P F 8
H30C H 0.6836 0.3514 0.6401 0.097 Uiso 0.5 1 calc R U P F 8
N6B N 0.7426(10) 0.4009(16) 0.6638(10) 0.122(8) Uiso 0.5 1 d . . P F 9
C70 C 0.764(2) 0.352(4) 0.614(3) 0.14(2) Uiso 0.5 1 d . . P F 9
H70A H 0.7600 0.2985 0.6215 0.212 Uiso 0.5 1 calc R U P F 9
H70B H 0.7458 0.3646 0.5813 0.212 Uiso 0.5 1 calc R U P F 9
H70C H 0.7984 0.3634 0.6088 0.212 Uiso 0.5 1 calc R U P F 9
C30A C 0.699(2) 0.362(4) 0.700(3) 0.12(2) Uiso 0.5 1 d . . P F 9
H30D H 0.7026 0.3077 0.6987 0.183 Uiso 0.5 1 calc R U P F 9
H30E H 0.7023 0.3794 0.7370 0.183 Uiso 0.5 1 calc R U P F 9
H30F H 0.6675 0.3768 0.6859 0.183 Uiso 0.5 1 calc R U P F 9
C29B C 0.7219(14) 0.530(2) 0.5167(15) 0.142(13) Uiso 1 1 d . . . G 10
C28B C 0.649(2) 0.439(4) 0.533(2) 0.070(15) Uiso 0.4 1 d . . P G 10
H28D H 0.6395 0.3948 0.5126 0.105 Uiso 0.4 1 calc R U P G 10
H28E H 0.6556 0.4239 0.5702 0.105 Uiso 0.4 1 calc R U P G 10
H28F H 0.6218 0.4750 0.5332 0.105 Uiso 0.4 1 calc R U P G 10
N21B N 0.6894(10) 0.4715(16) 0.5114(11) 0.126(8) Uiso 0.4 1 d . . P G 10
C51 C 0.270(2) -0.013(3) 0.691(2) 0.113(19) Uiso 0.5 1 d D . P H 11
C58 C 0.217(3) 0.068(5) 0.682(3) 0.10(2) Uiso 0.35 1 d . . P H 12
C59 C 0.227(2) 0.110(5) 0.667(10) 0.14(9) Uiso 0.15 1 d D . P H 12
C18 C 0.8513(11) 0.729(2) 0.4468(12) 0.053(9) Uiso 0.5 1 d . . P F 13
N5 N 0.8863(6) 0.7500 0.4899(6) 0.032(4) Uiso 1 2 d S . P F 13
C67 C 0.9380(9) 0.7500 0.4732(10) 0.052(6) Uiso 1 2 d S . P F 13
H55A H 0.9399 0.7500 0.4342 0.079 Uiso 1 2 calc R U P F 13
H55B H 0.9542 0.7948 0.4872 0.079 Uiso 0.5 1 calc R U P F 13
H55C H 0.9542 0.7052 0.4872 0.079 Uiso 0.5 1 calc R U P F 13
C53 C 0.8735(8) 0.7500 0.5395(9) 0.041(5) Uiso 1 2 d S . P F 13
H53A H 0.8988 0.7500 0.5653 0.049 Uiso 1 2 calc R U P F 13
O31 O 0.8308(6) 0.7500 0.5566(6) 0.046(4) Uiso 1 2 d S . P F 13
C25 C 0.7882(10) 0.6463(17) 0.7617(11) 0.033(7) Uiso 0.5 1 d . . P . .
N12 N 0.7822(7) 0.7261(12) 0.7666(8) 0.033(6) Uiso 0.5 1 d . . P F .
O30 O 0.7803(5) 0.7500 0.6779(5) 0.031(3) Uiso 1 2 d S . P F .
C56 C 0.7798(9) 0.7732(14) 0.7260(9) 0.029(6) Uiso 0.5 1 d . . P . .
C57 C 0.7799(8) 0.7500 0.8210(8) 0.040(5) Uiso 1 2 d S . P . .

loop_
_atom_site_aniso_label
_atom_site_aniso_U_11
_atom_site_aniso_U_22
_atom_site_aniso_U_33
_atom_site_aniso_U_23
_atom_site_aniso_U_13
_atom_site_aniso_U_12
C14 0.052(11) 0.036(12) 0.14(2) 0.022(13) -0.019(13) 0.003(10)
O36 0.022(4) 0.031(6) 0.021(4) 0.012(4) 0.002(3) -0.005(4)
O1A 0.112(13) 0.080(12) 0.092(11) -0.046(9) 0.063(10) -0.009(10)
O3 0.027(5) 0.036(6) 0.018(4) -0.008(4) 0.003(4) -0.002(4)
O4 0.025(4) 0.021(5) 0.029(4) -0.008(4) 0.001(4) 0.002(4)
O5 0.030(4) 0.010(5) 0.025(4) -0.003(4) -0.006(4) -0.001(4)
O6 0.029(5) 0.033(6) 0.025(4) -0.002(4) -0.003(4) -0.012(4)
O7 0.019(4) 0.028(6) 0.035(5) 0.003(4) -0.002(4) -0.004(4)
O8 0.034(5) 0.015(5) 0.022(4) 0.004(4) -0.003(4) 0.002(4)
O9 0.024(4) 0.029(6) 0.030(5) 0.001(4) 0.004(4) -0.002(4)
O10 0.035(5) 0.031(6) 0.053(6) -0.005(5) -0.003(5) -0.010(5)
O11 0.051(6) 0.039(7) 0.054(6) -0.020(6) -0.001(5) 0.020(6)
O011 0.023(4) 0.018(5) 0.022(4) -0.005(4) 0.000(3) 0.000(4)
O13 0.047(6) 0.030(6) 0.043(6) 0.011(5) 0.004(5) 0.000(5)
O14 0.046(6) 0.032(6) 0.026(5) 0.013(5) -0.013(4) -0.006(5)
O015 0.017(4) 0.014(5) 0.025(4) -0.002(4) -0.002(3) -0.001(4)
O16 0.031(5) 0.038(7) 0.049(6) 0.007(5) -0.022(5) 0.010(5)
O016 0.023(4) 0.018(5) 0.027(4) 0.006(4) -0.006(4) 0.003(4)
O17 0.020(4) 0.025(6) 0.032(5) -0.005(4) -0.002(4) -0.002(4)
O19 0.022(4) 0.026(6) 0.038(5) 0.004(4) -0.008(4) -0.002(4)
O20 0.017(4) 0.038(6) 0.035(5) -0.001(5) -0.005(4) 0.005(4)
O22 0.017(4) 0.031(6) 0.041(5) -0.006(5) 0.007(4) 0.000(4)
O23 0.024(4) 0.026(5) 0.017(4) 0.006(4) 0.001(3) 0.000(4)
O24 0.021(4) 0.026(6) 0.031(5) 0.008(4) 0.003(4) -0.008(4)
O25 0.037(5) 0.039(7) 0.029(5) -0.014(5) 0.003(4) -0.004(5)
O27 0.027(4) 0.022(5) 0.021(4) -0.005(4) -0.006(4) -0.005(4)
O33 0.023(5) 0.040(7) 0.053(6) -0.014(5) 0.014(5) 0.000(5)
O35 0.089(11) 0.103(13) 0.083(10) -0.063(10) -0.023(8) 0.014(10)
W1 0.0179(2) 0.0293(3) 0.0183(2) -0.0017(2) -0.00287(18) -0.0033(2)
W2 0.0259(3) 0.0222(3) 0.0171(2) -0.0041(2) 0.00374(19) -0.0012(2)
W3 0.0153(2) 0.0207(3) 0.0187(2) 0.0009(2) 0.00251(18) -0.0024(2)
W4 0.0250(3) 0.0241(3) 0.0169(2) 0.0039(2) -0.00218(19) 0.0020(2)
W5 0.0199(3) 0.0114(3) 0.0362(3) -0.0032(3) -0.0026(2) -0.0027(2)
W6 0.0151(2) 0.0304(3) 0.0306(3) -0.0044(3) 0.0051(2) 0.0023(2)
W7 0.0265(3) 0.0152(3) 0.0297(3) -0.0062(3) 0.0015(2) 0.0051(3)
W8 0.0271(3) 0.0131(3) 0.0289(3) 0.0030(3) -0.0053(2) 0.0018(3)
W9 0.0174(2) 0.0245(3) 0.0322(3) 0.0023(3) -0.0064(2) 0.0033(2)
Pb1 0.0203(2) 0.0345(3) 0.0267(2) -0.0068(2) 0.00138(19) 0.0026(2)
Pb2 0.0480(6) 0.0381(9) 0.0378(5) 0.0045(5) -0.0066(5) 0.0056(5)
C35B 0.230(17) 0.230(17) 0.230(17) 0.0000(10) 0.0000(10) 0.0000(10)

loop_
_atom_type_symbol
_atom_type_description
_atom_type_scat_dispersion_real
_atom_type_scat_dispersion_imag
_atom_type_scat_source
C C 0.0033 0.0016 'International Tables Vol C Tables 4.2.6.8 and 6.1.1.4'
N N 0.0061 0.0033 'International Tables Vol C Tables 4.2.6.8 and 6.1.1.4'
O O 0.0106 0.0060 'International Tables Vol C Tables 4.2.6.8 and 6.1.1.4'
P P 0.1023 0.0942 'International Tables Vol C Tables 4.2.6.8 and 6.1.1.4'
W W -0.8490 6.8722 'International Tables Vol C Tables 4.2.6.8 and 6.1.1.4'
Pb Pb -3.3944 10.1111 'International Tables Vol C Tables 4.2.6.8 and 6.1.1.4'
H H 0.0000 0.0000 'International Tables Vol C Tables 4.2.6.8 and 6.1.1.4'

loop_
_geom_angle_atom_site_label_1
_geom_angle_atom_site_label_2
_geom_angle_atom_site_label_3
_geom_angle
_geom_angle_site_symmetry_1
_geom_angle_site_symmetry_3
N2 C1 H1A 109.5 . .
N2 C1 H1B 109.5 . .
H1A C1 H1B 109.5 . .
N2 C1 H1C 109.5 . .
H1A C1 H1C 109.5 . .
H1B C1 H1C 109.5 . .
O32 C66 N4 126(2) . .
O32 C66 H52A 117.2 . .
N4 C66 H52A 117.2 . .
N2 C3 H3A 109.5 . .
N2 C3 H3B 109.5 . .
H3A C3 H3B 109.5 . .
N2 C3 H3C 109.5 . .
H3A C3 H3C 109.5 . .
H3B C3 H3C 109.5 . .
O37 C4 N2 127(3) . .
O37 C4 H4A 116.7 . .
N2 C4 H4A 116.7 . .
N4 C8 H8A 109.5 . .
N4 C8 H8B 109.5 . .
H8A C8 H8B 109.5 . .
N4 C8 H8C 109.5 . .
H8A C8 H8C 109.5 . .
H8B C8 H8C 109.5 . .
O38 C55 N7 125(4) . .
N11 C55 O39 84(3) . .
C38 N8 C37 120(3) . .
C38 N8 C36 120(3) . .
C37 N8 C36 119(3) . .
O40 C12 N10 123(3) . .
O40 C12 H12A 118.3 . .
N10 C12 H12A 118.3 . .
O34A C14 O34B 29.7(15) . .
O34A C14 N6B 132(2) . .
O34B C14 N6B 120(3) . .
O34A C14 N6A 132(2) . .
O34B C14 N6A 120(3) . .
N10 C23 H23A 109.5 . .
N10 C23 H23B 109.5 . .
H23A C23 H23B 109.5 . .
N10 C23 H23C 109.5 . .
H23A C23 H23C 109.5 . .
H23B C23 H23C 109.5 . .
O3W O2W O1W 136(5) . .
N1A C32 H32A 109.5 . .
N1A C32 H32B 109.5 . .
H32A C32 H32B 109.5 . .
N1A C32 H32C 109.5 . .
H32A C32 H32C 109.5 . .
H32B C32 H32C 109.5 . .
O41 C33A N9 108(3) . .
O41 C33A Pb2 61(2) . .
N9 C33A Pb2 154(3) . .
N4 C34 H34A 109.5 . .
N4 C34 H34B 109.5 . .
H34A C34 H34B 109.5 . .
N4 C34 H34C 109.5 . .
H34A C34 H34C 109.5 . .
H34B C34 H34C 109.5 . .
C4 N2 C3 120(2) . .
C4 N2 C1 119(2) . .
C3 N2 C1 120(2) . .
C66 N4 C34 117(2) . .
C66 N4 C8 122.8(18) . .
C34 N4 C8 120(2) . .
W3 O36 W4 123.4(4) . .
C1A O1A Pb1 131(2) . .
C1B O1A Pb1 107.7(15) . .
W1 O3 W2 123.6(4) . .
W7 O4 W2 152.0(5) . .
W7 O4 W3X 53.2(4) . .
W2 O4 W3X 137.3(5) . .
W5 O5 W1 151.5(5) . .
W5 O5 W3X 54.7(4) . .
W1 O5 W3X 135.5(5) . .
W5 O7 W3 150.9(5) . .
W5 O7 W1X 65.2(4) . .
W3 O7 W1X 128.1(5) . .
W1X O8 W4 135.4(5) . .
W1X O8 W8 58.1(4) . .
W4 O8 W8 150.2(5) . .
W3 O9 Pb1 160.8(5) . 6_557
W5 O10 Pb2 150.9(5) . 7_565
C23 N10 C12 127(3) . .
C23 N10 C47 117(5) . .
C12 N10 C47 116(5) . .
P1 O011 W1 128.4(5) . .
P1 O011 W2 127.2(5) . .
W1 O011 W2 90.8(3) . .
W4 O15 W4 162.6(7) 7_575 .
P1 O015 W3X 129.5(5) . .
P1 O015 W7 125.3(4) . .
W3X O015 W7 46.0(3) . .
P1 O015 W8 124.9(4) . .
W3X O015 W8 105.6(5) . .
W7 O015 W8 90.4(3) . .
P1 O015 W5 124.8(4) . .
W3X O015 W5 48.1(3) . .
W7 O015 W5 90.2(3) . .
W8 O015 W5 90.4(3) . .
P1 O015 W2X 121.8(5) . .
W3X O015 W2X 92.5(5) . .
W7 O015 W2X 54.5(3) . .
W8 O015 W2X 44.5(3) . .
W5 O015 W2X 113.1(4) . .
P1 O015 W1X 122.1(5) . .
W3X O015 W1X 93.3(5) . .
W7 O015 W1X 112.4(4) . .
W8 O015 W1X 44.5(2) . .
W5 O015 W1X 54.0(3) . .
W2X O015 W1X 86.5(4) . .
P1 O016 W3 128.3(5) . .
P1 O016 W4 127.9(5) . .
W3 O016 W4 91.2(3) . .
W9 O17 W4 151.2(5) . .
W9 O18 W9 163.9(7) 7_575 .
W2X O19 W9 135.7(6) . .
W2X O19 W8 57.9(4) . .
W9 O19 W8 151.6(5) . .
W6 O20 W9 123.3(4) . .
W6 O21 W6 163.6(7) . 7_575
W6 O22 W7 150.0(5) . .
W6 O22 W2X 127.9(5) . .
W7 O22 W2X 65.2(4) . .
P1 O23 W6 128.4(5) . .
P1 O23 W9 127.0(4) . .
W6 O23 W9 90.1(3) . .
W2 O24 W6 151.6(5) . .
W2 O26 W2 165.0(7) 7_575 .
W3 O27 W1 152.5(5) . .
W3 O28 W3 164.0(6) 7_575 .
W1 O29 W1 165.2(7) 7_575 .
C66 O32 Pb1 128.4(4) . .
C66 O32 Pb1 128.4(4) . 7_575
Pb1 O32 Pb1 98.0(5) . 7_575
W6 O33 Pb1 164.2(6) . .
O34B O34A C14 80(4) . .
O34B O34A Pb1 81(4) . .
C14 O34A Pb1 127.2(16) . .
O34A O34B C14 70(4) . .
O34A O34B Pb1 85(4) . .
C14 O34B Pb1 125(2) . .
C29B O35 Pb1 121(2) . .
C4 O37 Pb2 124.1(18) . .
C4 O37 Pb2 124.1(18) . 7_565
Pb2 O37 Pb2 19.47(15) . 7_565
C33A O41 Pb2 85(2) . .
N10 C47 H47A 109.5 . .
N10 C47 H47B 109.5 . .
H47A C47 H47B 109.5 . .
N10 C47 H47C 109.5 . .
H47A C47 H47C 109.5 . .
H47B C47 H47C 109.5 . .
C58 N9 C59 36(6) . .
C58 N9 C33A 124(5) . .
C51 N9 C33A 142(4) . .
C59 N9 C33A 91(3) . .
O23 P1 O016 112.4(5) . .
O23 P1 O011 111.5(5) . .
O016 P1 O011 111.5(5) . .
O23 P1 O015 107.6(5) . .
O016 P1 O015 106.7(5) . .
O011 P1 O015 106.8(5) . .
O6 W1 O29 99.3(5) . .
O6 W1 O27 103.6(4) . .
O29 W1 O27 87.9(4) . .
O6 W1 O3 99.0(4) . .
O29 W1 O3 90.7(5) . .
O27 W1 O3 157.3(4) . .
O6 W1 O5 97.4(4) . .
O29 W1 O5 163.0(4) . .
O27 W1 O5 85.4(4) . .
O3 W1 O5 89.5(4) . .
O6 W1 O011 171.8(4) . .
O29 W1 O011 82.6(4) . .
O27 W1 O011 84.4(3) . .
O3 W1 O011 73.0(3) . .
O5 W1 O011 81.2(3) . .
O25 W2 O24 102.1(4) . .
O25 W2 O26 99.2(5) . .
O24 W2 O26 87.2(4) . .
O25 W2 O4 97.3(4) . .
O24 W2 O4 85.9(4) . .
O26 W2 O4 163.1(4) . .
O25 W2 O3 100.8(4) . .
O24 W2 O3 157.1(3) . .
O26 W2 O3 90.8(5) . .
O4 W2 O3 89.5(4) . .
O25 W2 O011 173.0(4) . .
O24 W2 O011 84.6(3) . .
O26 W2 O011 83.1(4) . .
O4 W2 O011 81.0(3) . .
O3 W2 O011 72.5(3) . .
O9 W3 O27 103.6(4) . .
O9 W3 O28 98.4(5) . .
O27 W3 O28 88.5(4) . .
O9 W3 O36 98.5(4) . .
O27 W3 O36 157.8(4) . .
O28 W3 O36 90.5(4) . .
O9 W3 O7 97.8(4) . .
O27 W3 O7 85.7(4) . .
O28 W3 O7 163.7(4) . .
O36 W3 O7 89.1(4) . .
O9 W3 O016 171.2(4) . .
O27 W3 O016 85.1(3) . .
O28 W3 O016 83.1(4) . .
O36 W3 O016 72.8(3) . .
O7 W3 O016 81.2(3) . .
O14 W4 O15 97.3(5) . .
O14 W4 O17 102.2(4) . .
O15 W4 O17 88.3(4) . .
O14 W4 O8 99.0(4) . .
O15 W4 O8 163.6(4) . .
O17 W4 O8 86.9(4) . .
O14 W4 O36 100.1(4) . .
O15 W4 O36 89.6(5) . .
O17 W4 O36 157.7(3) . .
O8 W4 O36 89.0(4) . .
O14 W4 O016 172.6(4) . .
O15 W4 O016 82.1(4) . .
O17 W4 O016 85.2(3) . .
O8 W4 O016 81.9(3) . .
O36 W4 O016 72.5(3) . .
O10 W5 W3X 115.2(5) . .
O10 W5 O7 102.8(4) . .
W3X W5 O7 138.7(5) . .
O10 W5 O5 103.4(4) . .
W3X W5 O5 70.1(4) . .
O7 W5 O5 86.4(4) . .
O10 W5 O3B 100.1(5) . .
O7 W5 O3B 88.6(4) . .
O5 W5 O3B 156.4(4) . .
O10 W5 O2B 101.1(5) . .
O7 W5 O2B 156.1(4) . .
O5 W5 O2B 89.6(4) . .
O3B W5 O2B 85.7(5) . .
O10 W5 W1X 112.2(4) . .
W3X W5 W1X 112.6(4) . .
O7 W5 W1X 63.3(3) . .
O5 W5 W1X 137.0(3) . .
O10 W5 O015 171.1(4) . .
W3X W5 O015 61.3(4) . .
O7 W5 O015 83.2(3) . .
O5 W5 O015 83.3(3) . .
O3B W5 O015 73.3(4) . .
O2B W5 O015 72.9(4) . .
W1X W5 O015 64.5(3) . .
O33 W6 O21 98.5(5) . .
O33 W6 O24 102.1(4) . .
O21 W6 O24 88.2(4) . .
O33 W6 O20 99.2(4) . .
O21 W6 O20 90.1(5) . .
O24 W6 O20 158.7(4) . .
O33 W6 O22 97.0(4) . .
O21 W6 O22 164.4(4) . .
O24 W6 O22 86.6(4) . .
O20 W6 O22 89.3(4) . .
O33 W6 O23 173.4(4) . .
O21 W6 O23 82.5(4) . .
O24 W6 O23 84.5(3) . .
O20 W6 O23 74.2(3) . .
O22 W6 O23 82.3(3) . .
O11 W7 W3X 114.2(5) . .
O11 W7 O4 102.0(5) . .
W3X W7 O4 69.4(5) . .
O11 W7 O2B 100.7(5) . .
O4 W7 O2B 89.9(5) . .
O11 W7 O1B 101.4(5) . .
O4 W7 O1B 156.7(4) . .
O2B W7 O1B 86.3(5) . .
O11 W7 O22 102.0(5) . .
W3X W7 O22 139.5(5) . .
O4 W7 O22 86.3(4) . .
O2B W7 O22 157.3(4) . .
O1B W7 O22 88.3(4) . .
O11 W7 W2X 113.3(4) . .
W3X W7 W2X 114.5(4) . .
O4 W7 W2X 136.4(4) . .
O22 W7 W2X 62.5(4) . .
O11 W7 O015 172.9(5) . .
W3X W7 O015 62.7(4) . .
O4 W7 O015 83.1(3) . .
O2B W7 O015 74.1(4) . .
O1B W7 O015 73.7(4) . .
O22 W7 O015 83.2(3) . .
W2X W7 O015 64.6(3) . .
O13 W8 W2X 109.2(5) . .
O13 W8 W1X 107.5(4) . .
W2X W8 W1X 133.0(4) . .
O13 W8 O8 101.6(4) . .
W2X W8 O8 136.7(4) . .
W1X W8 O8 59.0(4) . .
O13 W8 O19 102.9(4) . .
W2X W8 O19 58.6(4) . .
W1X W8 O19 136.9(4) . .
O8 W8 O19 85.6(4) . .
O13 W8 O3B 100.4(5) . .
O8 W8 O3B 89.1(4) . .
O19 W8 O3B 156.7(4) . .
O13 W8 O1B 101.6(5) . .
O8 W8 O1B 156.8(4) . .
O19 W8 O1B 89.5(4) . .
O3B W8 O1B 86.5(4) . .
O13 W8 O015 171.5(4) . .
W2X W8 O015 69.6(4) . .
W1X W8 O015 69.8(3) . .
O8 W8 O015 84.0(3) . .
O19 W8 O015 83.7(3) . .
O3B W8 O015 73.2(3) . .
O1B W8 O015 72.9(4) . .
O16 W9 O17 103.3(4) . .
O16 W9 O18 99.3(5) . .
O17 W9 O18 87.4(5) . .
O16 W9 O19 97.4(4) . .
O17 W9 O19 86.5(4) . .
O18 W9 O19 163.2(4) . .
O16 W9 O20 100.3(4) . .
O17 W9 O20 156.3(4) . .
O18 W9 O20 90.0(5) . .
O19 W9 O20 89.4(4) . .
O16 W9 O23 172.6(4) . .
O17 W9 O23 84.0(3) . .
O18 W9 O23 82.3(4) . .
O19 W9 O23 81.5(3) . .
O20 W9 O23 72.3(3) . .
O1A Pb1 O35 77.5(5) . .
O1A Pb1 O34B 72.8(8) . .
O35 Pb1 O34B 74.2(8) . .
O1A Pb1 O34A 83.5(6) . .
O35 Pb1 O34A 85.5(7) . .
O34B Pb1 O34A 14.4(7) . .
O1A Pb1 O33 141.5(4) . .
O35 Pb1 O33 71.9(4) . .
O34B Pb1 O33 76.8(7) . .
O34A Pb1 O33 71.5(5) . .
O1A Pb1 O32 114.7(5) . .
O35 Pb1 O32 74.7(5) . .
O34B Pb1 O32 145.3(7) . .
O34A Pb1 O32 148.6(5) . .
O33 Pb1 O32 79.1(4) . .
O1A Pb1 O9 79.6(5) . 6_657
O35 Pb1 O9 148.2(4) . 6_657
O34B Pb1 O9 78.2(7) . 6_657
O34A Pb1 O9 70.2(5) . 6_657
O33 Pb1 O9 116.7(3) . 6_657
O32 Pb1 O9 135.6(3) . 6_657
O1A Pb1 O30 143.0(5) . .
O35 Pb1 O30 137.5(4) . .
O34B Pb1 O30 121.1(7) . .
O34A Pb1 O30 106.8(6) . .
O33 Pb1 O30 74.0(3) . .
O32 Pb1 O30 74.7(3) . .
O9 Pb1 O30 71.4(3) 6_657 .
O1A Pb1 O31 76.8(4) . .
O35 Pb1 O31 116.8(5) . .
O34B Pb1 O31 144.4(7) . .
O34A Pb1 O31 145.5(5) . .
O33 Pb1 O31 138.2(3) . .
O32 Pb1 O31 65.9(4) . .
O9 Pb1 O31 78.4(4) 6_657 .
O30 Pb1 O31 75.3(3) . .
Pb2 Pb2 O39 118.1(7) 7_565 .
Pb2 Pb2 O41 113.7(9) 7_565 .
O39 Pb2 O41 93.4(11) . .
Pb2 Pb2 O37 80.26(8) 7_565 .
O39 Pb2 O37 92.0(8) . .
O41 Pb2 O37 160.0(9) . .
Pb2 Pb2 O39 44.7(5) 7_565 7_565
O39 Pb2 O39 73.4(12) . 7_565
O41 Pb2 O39 119.0(10) . 7_565
O37 Pb2 O39 81.0(6) . 7_565
Pb2 Pb2 O38 122.9(5) 7_565 .
O41 Pb2 O38 105.5(10) . .
O37 Pb2 O38 75.7(6) . .
Pb2 Pb2 O10 152.5(2) 7_565 7_565
O39 Pb2 O10 81.0(7) . 7_565
O41 Pb2 O10 82.4(9) . 7_565
O37 Pb2 O10 79.5(3) . 7_565
O39 Pb2 O10 147.0(6) 7_565 7_565
O38 Pb2 O10 69.0(5) . 7_565
Pb2 Pb2 C33A 123.5(10) 7_565 .
O39 Pb2 C33A 59.7(11) . .
O41 Pb2 C33A 34.0(11) . .
O37 Pb2 C33A 148.5(10) . .
O39 Pb2 C33A 101.4(11) 7_565 .
O38 Pb2 C33A 73.8(10) . .
O10 Pb2 C33A 82.5(10) 7_565 .
N8 C36 H36A 109.5 . .
N8 C36 H36B 109.5 . .
H36A C36 H36B 109.5 . .
N8 C36 H36C 109.5 . .
H36A C36 H36C 109.5 . .
H36B C36 H36C 109.5 . .
C2B C37 N8 110(4) 4_456 .
C2B C37 N1B 51(3) 4_456 4_456
N8 C37 N1B 146(3) . 4_456
O2A C38 N8 120(3) . .
O2A C38 H38A 120.2 . .
N8 C38 H38A 120.2 . .
C38 O2A C38 144(4) . 7_565
W7 O1B W8 123.0(5) . .
W7 O2B W5 122.8(6) . .
W5 O3B W8 123.2(5) . .
W8 W1X O8 62.9(4) . .
W8 W1X O7 140.5(5) . .
O8 W1X O7 102.8(6) . .
W8 W1X W5 113.9(4) . .
O8 W1X W5 139.1(5) . .
O7 W1X W5 51.5(3) . .
W8 W1X O015 65.7(3) . .
O8 W1X O015 83.5(5) . .
O7 W1X O015 76.5(4) . .
W5 W1X O015 61.5(3) . .
W8 W2X O19 63.5(4) . .
W8 W2X O22 141.0(6) . .
O19 W2X O22 102.9(6) . .
W8 W2X W7 113.0(5) . .
O19 W2X W7 139.2(6) . .
O22 W2X W7 52.3(3) . .
W8 W2X O015 65.9(3) . .
O19 W2X O015 83.7(5) . .
O22 W2X O015 76.8(4) . .
W7 W2X O015 60.9(3) . .
W7 W3X W5 132.5(6) . .
W7 W3X O4 57.3(4) . .
W5 W3X O4 140.7(7) . .
W7 W3X O5 142.1(7) . .
W5 W3X O5 55.2(4) . .
O4 W3X O5 93.8(6) . .
W7 W3X O015 71.4(4) . .
W5 W3X O015 70.6(4) . .
O4 W3X O015 82.3(5) . .
O5 W3X O015 81.6(5) . .
N1A C31A H31A 109.5 . .
N1A C31A H31B 109.5 . .
H31A C31A H31B 109.5 . .
N1A C31A H31C 109.5 . .
H31A C31A H31C 109.5 . .
H31B C31A H31C 109.5 . .
C31A N1A C1A 124(2) . .
C31A N1A C32 118(2) . .
C1A N1A C32 117(2) . .
O1A C1A N1A 131(3) . .
O1A C1A H1A1 114.5 . .
N1A C1A H1A1 114.5 . .
N1B C31B H31D 109.5 . .
N1B C31B H31E 109.5 . .
H31D C31B H31E 109.5 . .
N1B C31B H31F 109.5 . .
H31D C31B H31F 109.5 . .
H31E C31B H31F 109.5 . .
C1B N1B C2B 121(3) . .
C1B N1B C31B 124(3) . .
C2B N1B C31B 111(2) . .
C1B N1B C37 88(2) . 4_556
C2B N1B C37 35.3(17) . 4_556
C31B N1B C37 146(2) . 4_556
N1B C1B O1A 124(3) . .
N1B C1B H1BA 117.9 . .
O1A C1B H1BA 117.9 . .
C37 C2B N1B 94(3) 4_556 .
C55 O39 Pb2 114.6(16) . .
C55 O39 Pb2 115.5(16) . 7_565
Pb2 O39 Pb2 17.3(2) . 7_565
C55 N11 C52 152(4) . .
C55 N11 C45 96(3) . .
C52 N11 C45 112(3) . .
N11 C52 H52B 109.5 . .
N11 C52 H52C 109.5 . .
H52B C52 H52C 109.5 . .
N11 C52 H52D 109.5 . .
H52B C52 H52D 109.5 . .
H52C C52 H52D 109.5 . .
N11 C45 H45A 109.5 . .
N11 C45 H45B 109.5 . .
H45A C45 H45B 109.5 . .
N11 C45 H45C 109.5 . .
H45A C45 H45C 109.5 . .
H45B C45 H45C 109.5 . .
C55 O38 Pb2 125(3) . .
C41 N7 C55 136(4) . .
C41 N7 C39 112(4) . .
C55 N7 C39 111(3) . .
N7 C39 H39A 109.5 . .
N7 C39 H39B 109.5 . .
H39A C39 H39B 109.5 . .
N7 C39 H39C 109.5 . .
H39A C39 H39C 109.5 . .
H39B C39 H39C 109.5 . .
N7 C41 H41A 109.5 . .
N7 C41 H41B 109.5 . .
H41A C41 H41B 109.5 . .
N7 C41 H41C 109.5 . .
H41A C41 H41C 109.5 . .
H41B C41 H41C 109.5 . .
N21A C28A H28A 109.5 . .
N21A C28A H28B 109.5 . .
H28A C28A H28B 109.5 . .
N21A C28A H28C 109.5 . .
H28A C28A H28C 109.5 . .
H28B C28A H28C 109.5 . .
N21A C35B H35A 109.5 . .
N21A C35B H35B 109.5 . .
H35A C35B H35B 109.5 . .
N21A C35B H35C 109.5 . .
H35A C35B H35C 109.5 . .
H35B C35B H35C 109.5 . .
C28A N21A C35B 134(4) . .
C14 N6A C30B 136(3) . .
C14 N6A C49 110(3) . .
C30B N6A C49 112(3) . .
N6A C49 H49A 109.5 . .
N6A C49 H49B 109.5 . .
H49A C49 H49B 109.5 . .
N6A C49 H49C 109.5 . .
H49A C49 H49C 109.5 . .
H49B C49 H49C 109.5 . .
N6A C30B H30A 109.5 . .
N6A C30B H30B 109.5 . .
H30A C30B H30B 109.5 . .
N6A C30B H30C 109.5 . .
H30A C30B H30C 109.5 . .
H30B C30B H30C 109.5 . .
C14 N6B C70 117(3) . .
C14 N6B C30A 119(3) . .
C70 N6B C30A 117(4) . .
N6B C70 H70A 109.5 . .
N6B C70 H70B 109.5 . .
H70A C70 H70B 109.5 . .
N6B C70 H70C 109.5 . .
H70A C70 H70C 109.5 . .
H70B C70 H70C 109.5 . .
N6B C30A H30D 109.5 . .
N6B C30A H30E 109.5 . .
H30D C30A H30E 109.5 . .
N6B C30A H30F 109.5 . .
H30D C30A H30F 109.5 . .
H30E C30A H30F 109.5 . .
O35 C29B N21B 119(3) . .
N21B C28B H28D 109.5 . .
N21B C28B H28E 109.5 . .
H28D C28B H28E 109.5 . .
N21B C28B H28F 109.5 . .
H28D C28B H28F 109.5 . .
H28E C28B H28F 109.5 . .
C28B N21B C29B 144(4) . .
C59 C58 N9 73(6) . .
C58 C59 N9 70(6) . .
C18 C18 N5 75.5(14) 7_575 .
C53 N5 C67 122.3(18) . .
C53 N5 C18 121.4(19) . 7_575
C67 N5 C18 114.3(18) . 7_575
C53 N5 C18 121.4(19) . .
C67 N5 C18 114.3(18) . .
C18 N5 C18 29(3) 7_575 .
N5 C67 H55A 109.5 . .
N5 C67 H55B 109.5 . .
H55A C67 H55B 109.5 . .
N5 C67 H55C 109.5 . .
H55A C67 H55C 109.5 . .
H55B C67 H55C 109.5 . .
O31 C53 N5 126(2) . .
O31 C53 H53A 117.1 . .
N5 C53 H53A 117.1 . .
C53 O31 Pb1 131.2(5) . 7_575
C53 O31 Pb1 131.2(5) . .
Pb1 O31 Pb1 92.5(5) 7_575 .
N12 C25 C56 36.5(13) . 7_575
N12 N12 C56 89(2) 7_575 7_575
N12 N12 C56 50.5(14) 7_575 .
C56 N12 C56 39(3) 7_575 .
N12 N12 C57 72.6(9) 7_575 .
C56 N12 C57 161(3) 7_575 .
C56 N12 C57 122.8(19) . .
N12 N12 C25 171.8(14) 7_575 .
C56 N12 C25 86(2) 7_575 .
C56 N12 C25 125(2) . .
C57 N12 C25 112.5(18) . .
C56 O30 C56 38(2) 7_575 .
C56 O30 Pb1 152.5(12) 7_575 7_575
C56 O30 Pb1 114.7(12) . 7_575
C56 O30 Pb1 114.7(12) 7_575 .
C56 O30 Pb1 152.5(12) . .
Pb1 O30 Pb1 92.5(4) 7_575 .
C56 C56 N12 91(2) 7_575 7_575
C56 C56 O30 71.0(12) 7_575 .
N12 C56 O30 161(3) 7_575 .
C56 C56 N12 50.5(14) 7_575 .
N12 C56 N12 40(2) 7_575 .
O30 C56 N12 121(2) . .
C56 C56 C25 147.3(13) 7_575 7_575
N12 C56 C25 57.1(19) 7_575 7_575
O30 C56 C25 140(2) . 7_575
N12 C56 C25 97.2(19) . 7_575
N12 C57 N12 34.8(19) 7_575 .

loop_
_geom_bond_atom_site_label_1
_geom_bond_atom_site_label_2
_geom_bond_distance
_geom_bond_site_symmetry_2
C1 N2 1.46(3) .
C1 H1A 0.9800 .
C1 H1B 0.9800 .
C1 H1C 0.9800 .
C66 O32 1.26(2) .
C66 N4 1.29(3) .
C66 H52A 0.9500 .
C3 N2 1.38(3) .
C3 H3A 0.9800 .
C3 H3B 0.9800 .
C3 H3C 0.9800 .
C4 O37 1.22(3) .
C4 N2 1.31(3) .
C4 H4A 0.9500 .
C8 N4 1.45(3) .
C8 H8A 0.9800 .
C8 H8B 0.9800 .
C8 H8C 0.9800 .
C55 O38 0.92(4) .
C55 N11 1.40(4) .
C55 N7 1.49(5) .
C55 O39 1.84(4) .
N8 C38 1.38(4) .
N8 C37 1.40(5) .
N8 C36 1.48(5) .
C12 O40 1.21(4) .
C12 N10 1.34(4) .
C12 H12A 0.9500 .
C14 O34A 1.21(3) .
C14 O34B 1.27(3) .
C14 N6B 1.29(3) .
C14 N6A 1.29(3) .
C23 N10 1.34(4) .
C23 H23A 0.9800 .
C23 H23B 0.9800 .
C23 H23C 0.9800 .
O2W O3W 1.25(6) .
O2W O1W 1.41(5) .
C32 N1A 1.44(4) .
C32 H32A 0.9800 .
C32 H32B 0.9800 .
C32 H32C 0.9800 .
C33A O41 1.56(5) .
C33A N9 1.61(6) .
C33A Pb2 2.78(5) .
C34 N4 1.42(4) .
C34 H34A 0.9800 .
C34 H34B 0.9800 .
C34 H34C 0.9800 .
O36 W3 1.909(8) .
O36 W4 1.915(8) .
O1A C1A 1.01(3) .
O1A C1B 1.53(4) .
O1A Pb1 2.476(12) .
O3 W1 1.898(8) .
O3 W2 1.922(8) .
O4 W7 1.892(9) .
O4 W2 1.921(9) .
O4 W3X 2.104(15) .
O5 W5 1.901(8) .
O5 W1 1.920(8) .
O5 W3X 2.176(14) .
O6 W1 1.710(8) .
O7 W5 1.898(9) .
O7 W3 1.926(10) .
O7 W1X 2.168(12) .
O8 W1X 1.853(12) .
O8 W4 1.914(9) .
O8 W8 1.924(9) .
O9 W3 1.723(8) .
O9 Pb1 2.692(8) 6_557
O10 W5 1.711(10) .
O10 Pb2 2.727(10) 7_565
N10 C47 1.35(9) .
O11 W7 1.711(10) .
O011 P1 1.541(8) .
O011 W1 2.361(8) .
O011 W2 2.366(8) .
O13 W8 1.710(10) .
O14 W4 1.709(8) .
O15 W4 1.8912(19) 7_575
O15 W4 1.8912(19) .
O015 P1 1.574(9) .
O015 W3X 2.225(13) .
O015 W7 2.373(8) .
O015 W8 2.388(8) .
O015 W5 2.394(8) .
O015 W2X 2.452(13) .
O015 W1X 2.459(12) .
O16 W9 1.698(9) .
O016 P1 1.531(9) .
O016 W3 2.354(8) .
O016 W4 2.360(8) .
O17 W9 1.889(8) .
O17 W4 1.902(8) .
O18 W9 1.8952(18) 7_575
O18 W9 1.8953(18) .
O19 W2X 1.847(14) .
O19 W9 1.898(9) .
O19 W8 1.936(9) .
O20 W6 1.904(9) .
O20 W9 1.913(9) .
O21 W6 1.8901(17) .
O21 W6 1.8902(17) 7_575
O22 W6 1.908(10) .
O22 W7 1.925(9) .
O22 W2X 2.160(14) .
O23 P1 1.526(9) .
O23 W6 2.337(8) .
O23 W9 2.410(8) .
O24 W2 1.890(8) .
O24 W6 1.894(8) .
O25 W2 1.702(9) .
O26 W2 1.8948(16) 7_575
O26 W2 1.8948(16) .
O27 W3 1.883(8) .
O27 W1 1.896(8) .
O28 W3 1.8960(16) 7_575
O28 W3 1.8960(16) .
O29 W1 1.8962(16) 7_575
O29 W1 1.8963(16) .
O32 Pb1 2.622(10) .
O32 Pb1 2.622(10) 7_575
O33 W6 1.719(9) .
O33 Pb1 2.597(9) .
O34A O34B 0.64(3) .
O34A Pb1 2.55(2) .
O34B Pb1 2.53(3) .
O35 C29B 1.14(4) .
O35 Pb1 2.528(14) .
O37 Pb2 2.466(17) .
O37 Pb2 2.466(17) 7_565
O41 Pb2 2.43(4) .
C47 H47A 0.9800 .
C47 H47B 0.9800 .
C47 H47C 0.9800 .
N9 C58 1.42(8) .
N9 C51 1.44(2) .
N9 C59 1.45(2) .
W5 W3X 1.889(10) .
W5 O3B 1.920(9) .
W5 O2B 1.946(11) .
W5 W1X 2.204(8) .
W7 W3X 1.801(10) .
W7 O2B 1.900(11) .
W7 O1B 1.907(9) .
W7 W2X 2.210(10) .
W8 W2X 1.833(10) .
W8 W1X 1.835(8) .
W8 O3B 1.936(9) .
W8 O1B 1.936(10) .
Pb1 O9 2.693(8) 6_657
Pb1 O30 2.737(9) .
Pb1 O31 2.738(11) .
Pb2 Pb2 0.834(2) 7_565
Pb2 O39 1.97(2) .
Pb2 O39 2.48(2) 7_565
Pb2 O38 2.59(2) .
Pb2 O10 2.727(10) 7_565
C36 H36A 0.9800 .
C36 H36B 0.9800 .
C36 H36C 0.9800 .
C37 C2B 1.09(5) 4_456
C37 N1B 1.88(5) 4_456
C38 O2A 1.36(4) .
C38 H38A 0.9500 .
O2A C38 1.36(4) 7_565
C31A N1A 1.26(3) .
C31A H31A 0.9800 .
C31A H31B 0.9800 .
C31A H31C 0.9800 .
N1A C1A 1.34(4) .
C1A H1A1 0.9500 .
C31B N1B 1.71(3) .
C31B H31D 0.9800 .
C31B H31E 0.9800 .
C31B H31F 0.9800 .
N1B C1B 1.39(4) .
N1B C2B 1.46(4) .
N1B C37 1.88(5) 4_556
C1B H1BA 0.9500 .
C2B C37 1.09(5) 4_556
O39 Pb2 2.48(2) 7_565
N11 C52 1.43(5) .
N11 C45 1.45(5) .
C52 H52B 0.9800 .
C52 H52C 0.9800 .
C52 H52D 0.9800 .
C45 H45A 0.9800 .
C45 H45B 0.9800 .
C45 H45C 0.9800 .
N7 C41 1.34(5) .
N7 C39 1.59(5) .
C39 H39A 0.9800 .
C39 H39B 0.9800 .
C39 H39C 0.9800 .
C41 H41A 0.9800 .
C41 H41B 0.9800 .
C41 H41C 0.9800 .
C28A N21A 1.42(5) .
C28A H28A 0.9800 .
C28A H28B 0.9800 .
C28A H28C 0.9800 .
C35B N21A 1.51(5) .
C35B H35A 0.9800 .
C35B H35B 0.9800 .
C35B H35C 0.9800 .
N6A C30B 1.38(5) .
N6A C49 1.77(5) .
C49 H49A 0.9800 .
C49 H49B 0.9800 .
C49 H49C 0.9800 .
C30B H30A 0.9800 .
C30B H30B 0.9800 .
C30B H30C 0.9800 .
N6B C70 1.64(6) .
N6B C30A 1.65(6) .
C70 H70A 0.9800 .
C70 H70B 0.9800 .
C70 H70C 0.9800 .
C30A H30D 0.9800 .
C30A H30E 0.9800 .
C30A H30F 0.9800 .
C29B N21B 1.38(4) .
C28B N21B 1.38(6) .
C28B H28D 0.9800 .
C28B H28E 0.9800 .
C28B H28F 0.9800 .
C58 C59 0.89(14) .
C18 C18 0.75(7) 7_575
C18 N5 1.50(3) .
N5 C53 1.29(3) .
N5 C67 1.48(3) .
N5 C18 1.50(3) 7_575
C67 H55A 0.9800 .
C67 H55B 0.9800 .
C67 H55C 0.9800 .
C53 O31 1.25(2) .
C53 H53A 0.9500 .
O31 Pb1 2.738(10) 7_575
C25 N12 1.44(4) .
C25 C56 1.71(4) 7_575
N12 N12 0.86(4) 7_575
N12 C56 1.02(3) 7_575
N12 C56 1.32(3) .
N12 C57 1.43(3) .
O30 C56 1.28(3) 7_575
O30 C56 1.28(3) .
O30 Pb1 2.737(9) 7_575
C56 C56 0.83(5) 7_575
C56 N12 1.02(3) 7_575
C56 C25 1.71(4) 7_575
C57 N12 1.43(3) 7_575
